data_1516915
loop_
_publ_author_name
'Mingli Qi'
'Kai Yu'
'Zhanhua Su'
'Chunxiao Wang'
'Chunmei Wang'
'Baibin Zhou'
'Chuncheng Zhu'

_publ_section_title
;
 Assembly of four new supramolecular compounds based on Keggin
 phosphomolybdate and different organocations
;
_journal_name_full
;
Inorganica Chimica Acta
;
_journal_page_first 59
_journal_page_last 66
_journal_volume 400
_journal_year 2013
_chemical_formula_moiety 'Mo12 O40 P, 0.5(C10 H16 N4), C9 H13 N4'
_chemical_formula_sum 'C14 H21 Mo12 N6 O40 P'
_chemical_formula_weight 2095.62
_space_group_IT_number 2
_symmetry_cell_setting triclinic
_symmetry_space_group_name_Hall '-P 1'
_symmetry_space_group_name_H-M 'P -1'
_atom_sites_solution_primary direct
_atom_sites_solution_secondary difmap
_cell_angle_alpha 72.670(5)
_cell_angle_beta 74.861(5)
_cell_angle_gamma 70.914(5)
_cell_formula_units_Z 2
_cell_length_a 11.836(5)
_cell_length_b 12.033(5)
_cell_length_c 17.285(5)
_cell_measurement_reflns_used 6755
_cell_measurement_temperature 293(2)
_cell_measurement_theta_max 28.32
_cell_measurement_theta_min 2.46
_cell_volume 2183.9(14)
_computing_cell_refinement 'Bruker SMART'
_computing_data_collection 'Bruker SMART'
_computing_data_reduction 'Bruker SAINT'
_computing_molecular_graphics 'Bruker SHELXTL'
_computing_publication_material 'Bruker SHELXTL'
_computing_structure_refinement 'SHELXL-97 (Sheldrick, 1997)'
_computing_structure_solution 'SHELXS-97 (Sheldrick, 1990)'
_diffrn_ambient_temperature 293(2)
_diffrn_measured_fraction_theta_full 0.986
_diffrn_measured_fraction_theta_max 0.986
_diffrn_measurement_device_type 'CCD area detector'
_diffrn_measurement_method 'phi and omega scans'
_diffrn_radiation_monochromator graphite
_diffrn_radiation_source 'fine-focus sealed tube'
_diffrn_radiation_type MoK\a
_diffrn_radiation_wavelength 0.71069
_diffrn_reflns_av_R_equivalents 0.0175
_diffrn_reflns_av_sigmaI/netI 0.0233
_diffrn_reflns_limit_h_max 13
_diffrn_reflns_limit_h_min -14
_diffrn_reflns_limit_k_max 13
_diffrn_reflns_limit_k_min -14
_diffrn_reflns_limit_l_max 20
_diffrn_reflns_limit_l_min -20
_diffrn_reflns_number 14626
_diffrn_reflns_theta_full 25.00
_diffrn_reflns_theta_max 25.00
_diffrn_reflns_theta_min 2.42
_exptl_absorpt_coefficient_mu 3.480
_exptl_absorpt_correction_type none
_exptl_crystal_colour translucent
_exptl_crystal_density_diffrn 3.187
_exptl_crystal_density_meas 3.187
_exptl_crystal_density_method 'not measured'
_exptl_crystal_description block
_exptl_crystal_F_000 1972
_exptl_crystal_size_max 0.34
_exptl_crystal_size_mid 0.24
_exptl_crystal_size_min 0.22
_refine_diff_density_max 0.535
_refine_diff_density_min -0.767
_refine_diff_density_rms 0.107
_refine_ls_extinction_method none
_refine_ls_goodness_of_fit_ref 1.080
_refine_ls_hydrogen_treatment constr
_refine_ls_matrix_type full
_refine_ls_number_parameters 658
_refine_ls_number_reflns 7694
_refine_ls_number_restraints 0
_refine_ls_restrained_S_all 1.080
_refine_ls_R_factor_all 0.0238
_refine_ls_R_factor_gt 0.0221
_refine_ls_shift/su_max 0.001
_refine_ls_shift/su_mean 0.000
_refine_ls_structure_factor_coef Fsqd
_refine_ls_weighting_details 'calc w=1/[\s^2^(Fo^2^)+(0.0217P)^2^+4.8347P] where P=(Fo^2^+2Fc^2^)/3'
_refine_ls_weighting_scheme calc
_refine_ls_wR_factor_gt 0.0550
_refine_ls_wR_factor_ref 0.0561
_reflns_number_gt 6965
_reflns_number_total 7694
_reflns_threshold_expression >2sigma(I)
_cod_data_source_file ICA-2013-400-59-66-3.cif
_cod_data_source_block a
_cod_database_code 1516915

loop_
_symmetry_equiv_pos_as_xyz
'x, y, z'
'-x, -y, -z'

loop_
_atom_site_label
_atom_site_type_symbol
_atom_site_fract_x
_atom_site_fract_y
_atom_site_fract_z
_atom_site_U_iso_or_equiv
_atom_site_adp_type
_atom_site_occupancy
_atom_site_symmetry_multiplicity
_atom_site_calc_flag
_atom_site_refinement_flags
Mo1 Mo 0.49904(3) 0.75728(3) 0.88386(2) 0.02537(8) Uani 1 1 d .
Mo2 Mo 0.52747(3) 0.58668(3) 0.72967(2) 0.02370(8) Uani 1 1 d .
Mo3 Mo 0.74831(3) 0.83009(3) 0.89578(2) 0.02393(8) Uani 1 1 d .
Mo4 Mo 0.58166(3) 0.88801(3) 0.65915(2) 0.02205(8) Uani 1 1 d .
Mo5 Mo 1.00593(3) 0.39169(3) 0.86387(2) 0.02445(8) Uani 1 1 d .
Mo6 Mo 0.85185(3) 0.92306(3) 0.66998(2) 0.02303(8) Uani 1 1 d .
Mo7 Mo 0.71784(3) 0.54202(3) 0.982959(19) 0.02225(8) Uani 1 1 d .
Mo8 Mo 0.80870(3) 0.44026(3) 0.64084(2) 0.02500(8) Uani 1 1 d .
Mo9 Mo 1.05511(3) 0.67220(3) 0.80013(2) 0.02598(8) Uani 1 1 d .
Mo10 Mo 0.84619(3) 0.74978(3) 0.546082(19) 0.02299(8) Uani 1 1 d .
Mo11 Mo 0.71158(3) 0.35695(3) 0.84826(2) 0.02311(8) Uani 1 1 d .
Mo12 Mo 1.07896(3) 0.51477(3) 0.65856(2) 0.02602(8) Uani 1 1 d .
P1 P 0.78620(7) 0.63865(8) 0.76454(5) 0.01600(19) Uani 1 1 d .
O1 O 0.7726(2) 0.7506(2) 0.69220(14) 0.0188(5) Uani 1 1 d .
O2 O 0.9212(2) 0.5808(2) 0.76929(15) 0.0201(5) Uani 1 1 d .
O3 O 0.7184(2) 0.6764(2) 0.84496(14) 0.0187(5) Uani 1 1 d .
O4 O 0.8067(2) 0.6074(2) 0.57204(16) 0.0259(6) Uani 1 1 d .
O5 O 0.5271(2) 0.8656(2) 0.76909(16) 0.0259(6) Uani 1 1 d .
O6 O 0.5801(2) 0.8594(2) 0.90814(16) 0.0265(6) Uani 1 1 d .
O7 O 0.6782(2) 0.4405(2) 0.92812(16) 0.0247(6) Uani 1 1 d .
O8 O 0.8855(2) 0.3385(2) 0.84901(16) 0.0255(6) Uani 1 1 d .
O9 O 0.9619(2) 0.4357(2) 0.65268(16) 0.0266(6) Uani 1 1 d .
O10 O 0.6320(2) 0.5037(2) 0.64956(16) 0.0247(6) Uani 1 1 d .
O11 O 1.0836(2) 0.2698(3) 0.92520(18) 0.0345(7) Uani 1 1 d .
O12 O 0.8889(3) 1.0543(3) 0.64627(18) 0.0352(7) Uani 1 1 d .
O13 O 0.9194(2) 0.7389(2) 0.87098(15) 0.0253(6) Uani 1 1 d .
O14 O 0.4631(2) 0.9894(2) 0.61845(18) 0.0319(6) Uani 1 1 d .
N2 N 0.5321(3) 0.7418(4) 0.2597(2) 0.0404(9) Uani 1 1 d .
O15 O 0.5453(2) 0.6406(2) 0.97329(16) 0.0261(6) Uani 1 1 d .
O16 O 0.6808(2) 0.9851(2) 0.65197(16) 0.0242(6) Uani 1 1 d .
O17 O 1.1016(2) 0.3848(2) 0.76099(17) 0.0295(6) Uani 1 1 d .
O18 O 0.6994(3) 0.2181(2) 0.89982(18) 0.0335(7) Uani 1 1 d .
O19 O 0.9816(2) 0.8118(2) 0.71303(16) 0.0267(6) Uani 1 1 d .
O20 O 0.6907(2) 0.8494(2) 0.55388(15) 0.0238(6) Uani 1 1 d .
O21 O 0.4892(2) 0.6553(2) 0.82472(16) 0.0257(6) Uani 1 1 d .
O22 O 0.7834(2) 0.3238(2) 0.73618(16) 0.0265(6) Uani 1 1 d .
O23 O 0.7703(2) 0.9147(2) 0.78761(16) 0.0262(6) Uani 1 1 d .
O24 O 0.8770(2) 0.4703(2) 0.94551(16) 0.0254(6) Uani 1 1 d .
O25 O 0.5655(2) 0.4295(2) 0.81042(16) 0.0256(6) Uani 1 1 d .
O26 O 1.1402(2) 0.6006(3) 0.70415(16) 0.0287(6) Uani 1 1 d .
O27 O 0.8391(3) 0.3629(3) 0.56856(18) 0.0346(7) Uani 1 1 d .
O28 O 0.8953(2) 0.8807(2) 0.56952(16) 0.0258(6) Uani 1 1 d .
O29 O 1.0834(2) 0.5156(2) 0.86466(16) 0.0269(6) Uani 1 1 d .
O30 O 0.9972(2) 0.6507(2) 0.59080(15) 0.0251(6) Uani 1 1 d .
O31 O 0.5465(2) 0.7357(2) 0.66707(15) 0.0237(6) Uani 1 1 d .
N1 N 0.0663(4) 0.0101(4) 0.8589(3) 0.0557(12) Uani 1 1 d .
N3 N 0.3736(4) 0.7574(3) 0.5199(2) 0.0364(9) Uani 1 1 d .
O32 O 0.7416(2) 0.6857(2) 0.98882(15) 0.0245(6) Uani 1 1 d .
C1 C 0.3339(5) 0.8655(4) 0.5423(3) 0.0465(12) Uani 1 1 d .
H1 H 0.3813 0.9125 0.5444 0.056 Uiso 1 1 calc R
C2 C 0.5524(6) 0.8525(5) 0.1349(3) 0.0632(17) Uani 1 1 d .
H2 H 0.5417 0.9156 0.0884 0.076 Uiso 1 1 calc R
C3 C 0.5429(4) 0.7401(4) 0.3992(3) 0.0410(11) Uani 1 1 d .
H3A H 0.5209 0.8278 0.3847 0.049 Uiso 1 1 calc R
H3B H 0.6307 0.7118 0.3853 0.049 Uiso 1 1 calc R
N6 N 0.1835(5) 0.7960(6) 0.5505(3) 0.0707(15) Uani 1 1 d .
H6 H 0.1113 0.7884 0.5584 0.085 Uiso 1 1 calc R
C4 C -0.0156(5) 0.0612(6) 0.8133(4) 0.0607(15) Uani 1 1 d .
H4 H -0.0968 0.0604 0.8289 0.073 Uiso 1 1 calc R
N5 N 0.6375(4) 0.7441(4) 0.1382(2) 0.0421(9) Uani 1 1 d .
C5 C 0.4872(5) 0.8516(5) 0.2104(3) 0.0618(16) Uani 1 1 d .
H5 H 0.4229 0.9143 0.2265 0.074 Uiso 1 1 calc R
C6 C 0.5040(5) 0.6977(5) 0.4921(3) 0.0552(14) Uani 1 1 d .
H6A H 0.5167 0.6107 0.5064 0.066 Uiso 1 1 calc R
H6B H 0.5541 0.7159 0.5204 0.066 Uiso 1 1 calc R
C7 C 0.2113(5) 0.8899(5) 0.5608(3) 0.0547(14) Uani 1 1 d .
H7 H 0.1571 0.9579 0.5774 0.066 Uiso 1 1 calc R
C8 C 0.6237(4) 0.6788(4) 0.2138(3) 0.0377(10) Uani 1 1 d .
H8 H 0.6706 0.6008 0.2322 0.045 Uiso 1 1 calc R
C9 C 0.1719(5) 0.0358(6) 0.8147(4) 0.083(2) Uani 1 1 d .
H9 H 0.2451 0.0129 0.8332 0.100 Uiso 1 1 calc R
N4 N 0.0356(6) 0.1145(6) 0.7411(3) 0.0807(17) Uani 1 1 d .
H4A H -0.0010 0.1535 0.7001 0.097 Uiso 1 1 calc R
C10 C 0.1507(6) 0.0995(6) 0.7405(4) 0.0726(18) Uani 1 1 d .
H10 H 0.2066 0.1280 0.6964 0.087 Uiso 1 1 calc R
O33 O 0.7330(2) 0.5468(2) 0.75125(14) 0.0187(5) Uani 1 1 d .
C11 C 0.2836(6) 0.7184(6) 0.5265(3) 0.0665(18) Uani 1 1 d .
H11 H 0.2882 0.6456 0.5158 0.080 Uiso 1 1 calc R
O34 O 0.6932(3) 0.4724(3) 1.08257(16) 0.0323(7) Uani 1 1 d .
O35 O 0.7573(3) 0.9240(3) 0.94737(17) 0.0350(7) Uani 1 1 d .
O36 O 1.2035(3) 0.4579(3) 0.59376(18) 0.0378(7) Uani 1 1 d .
O37 O 1.1618(3) 0.7252(3) 0.81209(19) 0.0354(7) Uani 1 1 d .
O38 O 0.3923(2) 0.5884(3) 0.71486(18) 0.0338(7) Uani 1 1 d .
O39 O 0.3532(2) 0.8243(3) 0.91698(18) 0.0377(7) Uani 1 1 d .
O40 O 0.8964(3) 0.7759(3) 0.44350(16) 0.0335(7) Uani 1 1 d .
C12 C 0.4887(7) 0.6984(6) 0.3487(3) 0.072(2) Uani 1 1 d .
H12A H 0.4009 0.7279 0.3610 0.086 Uiso 1 1 calc R
H12B H 0.5100 0.6107 0.3627 0.086 Uiso 1 1 calc R
C13 C 0.0472(9) -0.0748(12) 0.9380(5) 0.144(5) Uani 1 1 d .
H13A H -0.0373 -0.0764 0.9521 0.173 Uiso 1 1 calc R
H13B H 0.0969 -0.1552 0.9330 0.173 Uiso 1 1 calc R
C14 C 0.0726(9) -0.0486(11) 0.9947(8) 0.140(4) Uani 1 1 d .
H14A H 0.1370 -0.0084 0.9771 0.168 Uiso 1 1 calc R
H14B H 0.0871 -0.1155 1.0423 0.168 Uiso 1 1 calc R

loop_
_atom_site_aniso_label
_atom_site_aniso_U_11
_atom_site_aniso_U_22
_atom_site_aniso_U_33
_atom_site_aniso_U_23
_atom_site_aniso_U_13
_atom_site_aniso_U_12
Mo1 0.01791(16) 0.03379(19) 0.02015(17) -0.00737(14) -0.00142(13) -0.00204(13)
Mo2 0.01975(16) 0.02547(18) 0.02774(18) -0.00416(14) -0.00833(13) -0.00721(13)
Mo3 0.03081(18) 0.02467(17) 0.01854(16) -0.00661(13) -0.00465(13) -0.00887(14)
Mo4 0.02243(16) 0.02107(17) 0.02123(17) -0.00304(13) -0.00816(13) -0.00243(13)
Mo5 0.01938(16) 0.02607(18) 0.02339(17) -0.00032(14) -0.00716(13) -0.00260(13)
Mo6 0.02641(17) 0.02342(17) 0.02040(17) -0.00127(13) -0.00595(13) -0.01037(13)
Mo7 0.02359(16) 0.02672(18) 0.01542(16) -0.00244(13) -0.00294(12) -0.00817(13)
Mo8 0.02990(18) 0.02552(18) 0.02059(17) -0.00921(14) -0.00349(14) -0.00620(14)
Mo9 0.02050(16) 0.03090(19) 0.02812(18) -0.00454(14) -0.00896(13) -0.00756(14)
Mo10 0.02622(17) 0.02598(17) 0.01450(16) -0.00312(13) -0.00326(13) -0.00587(13)
Mo11 0.02666(17) 0.02110(17) 0.02182(17) -0.00152(13) -0.00651(13) -0.00828(13)
Mo12 0.01834(16) 0.03244(19) 0.02125(17) -0.00642(14) -0.00127(13) -0.00068(13)
P1 0.0152(4) 0.0181(5) 0.0138(4) -0.0028(4) -0.0032(3) -0.0036(3)
O1 0.0202(12) 0.0202(13) 0.0149(12) -0.0028(10) -0.0041(10) -0.0044(10)
O2 0.0172(12) 0.0231(13) 0.0189(13) -0.0042(10) -0.0038(10) -0.0044(10)
O3 0.0185(12) 0.0218(13) 0.0150(12) -0.0051(10) -0.0019(10) -0.0049(10)
O4 0.0292(14) 0.0274(14) 0.0212(14) -0.0055(11) -0.0064(11) -0.0065(11)
O5 0.0278(14) 0.0245(14) 0.0244(14) -0.0060(11) -0.0061(11) -0.0042(11)
O6 0.0270(14) 0.0271(14) 0.0245(14) -0.0106(11) -0.0036(11) -0.0027(11)
O7 0.0224(13) 0.0297(14) 0.0227(14) -0.0050(11) -0.0039(11) -0.0089(11)
O8 0.0236(13) 0.0249(14) 0.0274(14) -0.0062(11) -0.0061(11) -0.0047(11)
O9 0.0259(14) 0.0275(14) 0.0252(14) -0.0070(11) -0.0061(11) -0.0037(11)
O10 0.0279(14) 0.0255(14) 0.0230(14) -0.0059(11) -0.0090(11) -0.0066(11)
O11 0.0297(15) 0.0329(16) 0.0341(16) 0.0022(13) -0.0131(13) -0.0027(12)
O12 0.0453(17) 0.0317(16) 0.0331(16) -0.0006(13) -0.0115(13) -0.0193(13)
O13 0.0264(14) 0.0299(15) 0.0200(13) -0.0022(11) -0.0062(11) -0.0098(11)
O14 0.0308(15) 0.0255(15) 0.0390(17) -0.0041(12) -0.0164(13) -0.0022(12)
N2 0.045(2) 0.056(3) 0.028(2) -0.0202(18) 0.0041(17) -0.0222(19)
O15 0.0216(13) 0.0340(15) 0.0210(14) -0.0067(11) 0.0009(10) -0.0087(11)
O16 0.0291(14) 0.0206(13) 0.0241(14) -0.0053(11) -0.0085(11) -0.0054(11)
O17 0.0212(13) 0.0330(15) 0.0291(15) -0.0055(12) -0.0057(11) -0.0011(11)
O18 0.0424(17) 0.0262(15) 0.0332(16) 0.0000(12) -0.0098(13) -0.0149(13)
O19 0.0243(13) 0.0325(15) 0.0224(14) -0.0026(11) -0.0046(11) -0.0096(11)
O20 0.0302(14) 0.0227(13) 0.0182(13) -0.0029(10) -0.0077(11) -0.0060(11)
O21 0.0243(13) 0.0304(15) 0.0228(14) -0.0053(11) -0.0023(11) -0.0104(11)
O22 0.0297(14) 0.0234(14) 0.0266(14) -0.0073(11) -0.0063(11) -0.0054(11)
O23 0.0313(14) 0.0264(14) 0.0210(14) -0.0046(11) -0.0065(11) -0.0072(11)
O24 0.0236(13) 0.0307(15) 0.0220(14) -0.0047(11) -0.0044(11) -0.0087(11)
O25 0.0252(14) 0.0284(14) 0.0262(14) -0.0035(11) -0.0061(11) -0.0128(11)
O26 0.0196(13) 0.0385(16) 0.0259(14) -0.0058(12) -0.0029(11) -0.0077(11)
O27 0.0433(17) 0.0338(16) 0.0308(16) -0.0165(13) -0.0048(13) -0.0093(13)
O28 0.0269(14) 0.0290(14) 0.0209(14) -0.0013(11) -0.0028(11) -0.0120(11)
O29 0.0233(13) 0.0333(15) 0.0236(14) -0.0017(12) -0.0085(11) -0.0081(11)
O30 0.0232(13) 0.0289(14) 0.0204(13) -0.0042(11) -0.0018(10) -0.0065(11)
O31 0.0250(13) 0.0249(14) 0.0212(13) -0.0043(11) -0.0065(11) -0.0060(11)
N1 0.043(2) 0.060(3) 0.043(2) 0.012(2) -0.011(2) -0.006(2)
N3 0.052(2) 0.037(2) 0.0223(18) -0.0037(15) -0.0033(16) -0.0212(18)
O32 0.0284(14) 0.0295(14) 0.0166(13) -0.0062(11) -0.0044(11) -0.0082(11)
C1 0.062(3) 0.042(3) 0.049(3) -0.004(2) -0.019(2) -0.029(2)
C2 0.080(4) 0.055(3) 0.038(3) -0.014(3) -0.014(3) 0.010(3)
C3 0.039(2) 0.041(3) 0.038(3) -0.012(2) -0.007(2) -0.002(2)
N6 0.057(3) 0.111(5) 0.055(3) -0.007(3) -0.005(2) -0.051(3)
C4 0.056(3) 0.075(4) 0.055(4) -0.017(3) -0.020(3) -0.012(3)
N5 0.044(2) 0.044(2) 0.034(2) -0.0142(18) 0.0005(17) -0.0067(18)
C5 0.058(3) 0.065(4) 0.049(3) -0.029(3) -0.010(3) 0.017(3)
C6 0.065(3) 0.053(3) 0.037(3) -0.008(2) -0.014(2) -0.001(3)
C7 0.060(3) 0.045(3) 0.040(3) 0.000(2) 0.006(2) -0.010(3)
C8 0.036(2) 0.035(2) 0.042(3) -0.010(2) -0.006(2) -0.0095(19)
C9 0.041(3) 0.101(5) 0.071(4) 0.027(4) -0.014(3) -0.011(3)
N4 0.091(4) 0.104(5) 0.043(3) 0.001(3) -0.033(3) -0.021(3)
C10 0.074(4) 0.085(5) 0.041(3) 0.007(3) -0.005(3) -0.023(4)
O33 0.0196(12) 0.0199(13) 0.0169(12) -0.0044(10) -0.0027(10) -0.0059(10)
C11 0.088(5) 0.089(5) 0.044(3) -0.027(3) 0.011(3) -0.060(4)
O34 0.0344(15) 0.0410(17) 0.0184(14) 0.0015(12) -0.0044(12) -0.0140(13)
O35 0.0479(18) 0.0337(16) 0.0288(16) -0.0131(13) -0.0089(13) -0.0116(14)
O36 0.0270(15) 0.0457(18) 0.0318(16) -0.0120(14) -0.0005(12) 0.0007(13)
O37 0.0280(15) 0.0397(17) 0.0422(18) -0.0043(14) -0.0129(13) -0.0138(13)
O38 0.0258(14) 0.0386(17) 0.0403(17) -0.0072(13) -0.0115(12) -0.0107(12)
O39 0.0240(14) 0.0502(19) 0.0300(16) -0.0102(14) -0.0029(12) 0.0007(13)
O40 0.0395(16) 0.0396(17) 0.0161(14) -0.0036(12) -0.0027(12) -0.0082(13)
C12 0.111(5) 0.091(5) 0.039(3) -0.030(3) 0.024(3) -0.077(4)
C13 0.104(7) 0.228(13) 0.075(6) 0.069(7) -0.052(5) -0.078(8)
C14 0.094(7) 0.166(11) 0.167(11) -0.095(9) 0.013(7) -0.023(7)

loop_
_atom_type_symbol
_atom_type_description
_atom_type_scat_dispersion_real
_atom_type_scat_dispersion_imag
_atom_type_scat_source
C C 0.0033 0.0016 'International Tables Vol C Tables 4.2.6.8 and 6.1.1.4'
H H 0.0000 0.0000 'International Tables Vol C Tables 4.2.6.8 and 6.1.1.4'
N N 0.0061 0.0033 'International Tables Vol C Tables 4.2.6.8 and 6.1.1.4'
O O 0.0106 0.0060 'International Tables Vol C Tables 4.2.6.8 and 6.1.1.4'
P P 0.1023 0.0942 'International Tables Vol C Tables 4.2.6.8 and 6.1.1.4'
Cu Cu 0.3201 1.2651 'International Tables Vol C Tables 4.2.6.8 and 6.1.1.4'
Mo Mo -1.6832 0.6857 'International Tables Vol C Tables 4.2.6.8 and 6.1.1.4'

loop_
_geom_angle_atom_site_label_1
_geom_angle_atom_site_label_2
_geom_angle_atom_site_label_3
_geom_angle
_geom_angle_site_symmetry_1
_geom_angle_site_symmetry_3
O39 Mo1 O15 104.02(13) . .
O39 Mo1 O21 103.44(14) . .
O15 Mo1 O21 97.10(12) . .
O39 Mo1 O6 100.46(14) . .
O15 Mo1 O6 88.94(12) . .
O21 Mo1 O6 153.06(11) . .
O39 Mo1 O5 100.41(13) . .
O15 Mo1 O5 154.97(11) . .
O21 Mo1 O5 82.32(11) . .
O6 Mo1 O5 81.31(11) . .
O39 Mo1 O3 172.17(13) . .
O15 Mo1 O3 74.77(10) . .
O21 Mo1 O3 84.39(10) . .
O6 Mo1 O3 71.86(10) . .
O5 Mo1 O3 80.28(9) . .
O38 Mo2 O31 102.86(13) . .
O38 Mo2 O10 100.00(13) . .
O31 Mo2 O10 93.47(11) . .
O38 Mo2 O21 104.67(13) . .
O31 Mo2 O21 86.27(11) . .
O10 Mo2 O21 154.75(11) . .
O38 Mo2 O25 100.10(13) . .
O31 Mo2 O25 156.74(11) . .
O10 Mo2 O25 86.10(11) . .
O21 Mo2 O25 84.41(11) . .
O38 Mo2 O33 169.92(12) . .
O31 Mo2 O33 85.35(10) . .
O10 Mo2 O33 73.38(10) . .
O21 Mo2 O33 81.45(10) . .
O25 Mo2 O33 72.23(9) . .
O35 Mo3 O23 103.27(13) . .
O35 Mo3 O6 101.73(13) . .
O23 Mo3 O6 95.62(12) . .
O35 Mo3 O13 101.81(13) . .
O23 Mo3 O13 85.94(11) . .
O6 Mo3 O13 155.37(11) . .
O35 Mo3 O32 98.98(13) . .
O23 Mo3 O32 156.70(11) . .
O6 Mo3 O32 86.47(11) . .
O13 Mo3 O32 82.82(10) . .
O35 Mo3 O3 169.74(12) . .
O23 Mo3 O3 86.53(10) . .
O6 Mo3 O3 73.91(10) . .
O13 Mo3 O3 81.67(10) . .
O32 Mo3 O3 71.71(10) . .
O14 Mo4 O5 103.76(13) . .
O14 Mo4 O16 102.12(13) . .
O5 Mo4 O16 96.52(12) . .
O14 Mo4 O31 100.70(12) . .
O5 Mo4 O31 87.29(11) . .
O16 Mo4 O31 155.23(11) . .
O14 Mo4 O20 98.52(13) . .
O5 Mo4 O20 156.64(11) . .
O16 Mo4 O20 85.48(11) . .
O31 Mo4 O20 81.71(11) . .
O14 Mo4 O1 169.48(12) . .
O5 Mo4 O1 86.52(10) . .
O16 Mo4 O1 74.06(10) . .
O31 Mo4 O1 81.79(10) . .
O20 Mo4 O1 71.59(9) . .
O11 Mo5 O8 103.08(13) . .
O11 Mo5 O17 102.13(13) . .
O8 Mo5 O17 96.25(12) . .
O11 Mo5 O24 101.76(13) . .
O8 Mo5 O24 84.96(11) . .
O17 Mo5 O24 155.13(11) . .
O11 Mo5 O29 100.29(13) . .
O8 Mo5 O29 155.20(11) . .
O17 Mo5 O29 86.81(12) . .
O24 Mo5 O29 82.25(11) . .
O11 Mo5 O2 170.97(12) . .
O8 Mo5 O2 85.48(10) . .
O17 Mo5 O2 73.73(10) . .
O24 Mo5 O2 81.63(10) . .
O29 Mo5 O2 71.71(10) . .
O12 Mo6 O19 103.32(13) . .
O12 Mo6 O28 102.69(13) . .
O19 Mo6 O28 95.36(12) . .
O12 Mo6 O16 99.93(13) . .
O19 Mo6 O16 155.07(11) . .
O28 Mo6 O16 88.14(11) . .
O12 Mo6 O23 100.71(13) . .
O19 Mo6 O23 84.80(11) . .
O28 Mo6 O23 155.89(11) . .
O16 Mo6 O23 82.17(11) . .
O12 Mo6 O1 171.03(11) . .
O19 Mo6 O1 85.50(11) . .
O28 Mo6 O1 74.47(10) . .
O16 Mo6 O1 71.65(9) . .
O23 Mo6 O1 81.52(10) . .
O34 Mo7 O24 104.40(13) . .
O34 Mo7 O32 101.40(13) . .
O24 Mo7 O32 96.70(12) . .
O34 Mo7 O7 103.21(13) . .
O24 Mo7 O7 85.95(11) . .
O32 Mo7 O7 153.75(11) . .
O34 Mo7 O15 98.42(12) . .
O24 Mo7 O15 156.11(11) . .
O32 Mo7 O15 85.47(11) . .
O7 Mo7 O15 82.04(11) . .
O34 Mo7 O3 168.45(11) . .
O24 Mo7 O3 86.41(10) . .
O32 Mo7 O3 72.86(10) . .
O7 Mo7 O3 81.28(10) . .
O15 Mo7 O3 71.44(9) . .
O27 Mo8 O22 101.56(13) . .
O27 Mo8 O9 103.39(13) . .
O22 Mo8 O9 95.05(12) . .
O27 Mo8 O10 99.72(13) . .
O22 Mo8 O10 88.59(11) . .
O9 Mo8 O10 155.35(11) . .
O27 Mo8 O4 101.60(13) . .
O22 Mo8 O4 156.34(11) . .
O9 Mo8 O4 84.24(11) . .
O10 Mo8 O4 82.82(11) . .
O27 Mo8 O33 170.90(12) . .
O22 Mo8 O33 74.48(10) . .
O9 Mo8 O33 85.24(10) . .
O10 Mo8 O33 72.23(9) . .
O4 Mo8 O33 81.90(10) . .
O37 Mo9 O29 104.49(13) . .
O37 Mo9 O13 102.48(14) . .
O29 Mo9 O13 96.47(12) . .
O37 Mo9 O26 100.93(13) . .
O29 Mo9 O26 87.06(12) . .
O13 Mo9 O26 154.60(11) . .
O37 Mo9 O19 99.46(13) . .
O29 Mo9 O19 155.33(11) . .
O13 Mo9 O19 83.90(11) . .
O26 Mo9 O19 82.66(11) . .
O37 Mo9 O2 172.11(12) . .
O29 Mo9 O2 74.22(10) . .
O13 Mo9 O2 85.41(10) . .
O26 Mo9 O2 71.31(10) . .
O19 Mo9 O2 81.25(10) . .
O40 Mo10 O4 104.34(13) . .
O40 Mo10 O20 102.33(12) . .
O4 Mo10 O20 97.36(12) . .
O40 Mo10 O30 102.65(12) . .
O4 Mo10 O30 85.30(11) . .
O20 Mo10 O30 153.36(11) . .
O40 Mo10 O28 98.68(13) . .
O4 Mo10 O28 154.97(11) . .
O20 Mo10 O28 87.09(11) . .
O30 Mo10 O28 80.13(11) . .
O40 Mo10 O1 169.42(12) . .
O4 Mo10 O1 85.99(10) . .
O20 Mo10 O1 73.63(9) . .
O30 Mo10 O1 80.16(9) . .
O28 Mo10 O1 71.59(9) . .
O18 Mo11 O7 104.88(13) . .
O18 Mo11 O25 103.15(13) . .
O7 Mo11 O25 97.04(12) . .
O18 Mo11 O8 100.60(13) . .
O7 Mo11 O8 84.66(11) . .
O25 Mo11 O8 154.86(11) . .
O18 Mo11 O22 98.56(13) . .
O7 Mo11 O22 154.71(11) . .
O25 Mo11 O22 86.60(11) . .
O8 Mo11 O22 81.80(11) . .
O18 Mo11 O33 169.81(12) . .
O7 Mo11 O33 85.23(10) . .
O25 Mo11 O33 73.80(10) . .
O8 Mo11 O33 81.38(9) . .
O22 Mo11 O33 71.71(10) . .
O36 Mo12 O30 103.12(13) . .
O36 Mo12 O26 100.99(14) . .
O30 Mo12 O26 94.54(12) . .
O36 Mo12 O9 102.67(14) . .
O30 Mo12 O9 86.87(12) . .
O26 Mo12 O9 155.32(11) . .
O36 Mo12 O17 99.75(13) . .
O30 Mo12 O17 156.58(11) . .
O26 Mo12 O17 85.96(12) . .
O9 Mo12 O17 83.24(11) . .
O36 Mo12 O2 170.33(12) . .
O30 Mo12 O2 85.40(10) . .
O26 Mo12 O2 73.45(10) . .
O9 Mo12 O2 82.13(10) . .
O17 Mo12 O2 72.27(10) . .
O3 P1 O2 109.41(14) . .
O3 P1 O33 109.66(14) . .
O2 P1 O33 109.33(14) . .
O3 P1 O1 109.41(14) . .
O2 P1 O1 109.59(14) . .
O33 P1 O1 109.44(14) . .
P1 O1 Mo4 125.19(13) . .
P1 O1 Mo6 126.14(13) . .
Mo4 O1 Mo6 89.54(8) . .
P1 O1 Mo10 125.75(13) . .
Mo4 O1 Mo10 89.48(8) . .
Mo6 O1 Mo10 89.15(8) . .
P1 O2 Mo12 125.57(14) . .
P1 O2 Mo9 126.03(14) . .
Mo12 O2 Mo9 89.62(8) . .
P1 O2 Mo5 126.07(14) . .
Mo12 O2 Mo5 88.95(8) . .
Mo9 O2 Mo5 88.76(8) . .
P1 O3 Mo3 125.90(14) . .
P1 O3 Mo1 126.67(13) . .
Mo3 O3 Mo1 89.00(8) . .
P1 O3 Mo7 125.18(13) . .
Mo3 O3 Mo7 89.79(8) . .
Mo1 O3 Mo7 88.41(8) . .
Mo10 O4 Mo8 152.81(15) . .
Mo4 O5 Mo1 151.80(15) . .
Mo3 O6 Mo1 125.05(13) . .
Mo11 O7 Mo7 152.30(15) . .
Mo5 O8 Mo11 151.96(15) . .
Mo8 O9 Mo12 151.59(15) . .
Mo2 O10 Mo8 124.96(13) . .
Mo9 O13 Mo3 152.29(14) . .
C8 N2 C5 107.8(4) . .
C8 N2 C12 125.0(5) . .
C5 N2 C12 127.2(5) . .
Mo1 O15 Mo7 125.32(13) . .
Mo4 O16 Mo6 124.73(13) . .
Mo5 O17 Mo12 125.04(14) . .
Mo6 O19 Mo9 152.52(15) . .
Mo10 O20 Mo4 125.30(13) . .
Mo1 O21 Mo2 154.95(15) . .
Mo8 O22 Mo11 124.75(14) . .
Mo3 O23 Mo6 150.63(15) . .
Mo7 O24 Mo5 151.26(15) . .
Mo11 O25 Mo2 125.18(13) . .
Mo12 O26 Mo9 125.56(14) . .
Mo6 O28 Mo10 124.60(13) . .
Mo9 O29 Mo5 125.23(13) . .
Mo12 O30 Mo10 150.37(15) . .
Mo2 O31 Mo4 149.02(14) . .
C4 N1 C9 108.0(5) . .
C4 N1 C13 122.8(6) . .
C9 N1 C13 128.5(5) . .
C11 N3 C1 109.6(5) . .
C11 N3 C6 126.6(5) . .
C1 N3 C6 123.9(4) . .
Mo7 O32 Mo3 125.63(13) . .
C7 C1 N3 105.7(5) . .
C7 C1 H1 127.2 . .
N3 C1 H1 127.2 . .
C5 C2 N5 107.3(5) . .
C5 C2 H2 126.4 . .
N5 C2 H2 126.4 . .
C12 C3 C6 114.5(4) . .
C12 C3 H3A 108.6 . .
C6 C3 H3A 108.6 . .
C12 C3 H3B 108.6 . .
C6 C3 H3B 108.6 . .
H3A C3 H3B 107.6 . .
C11 N6 C7 109.0(5) . .
C11 N6 H6 125.5 . .
C7 N6 H6 125.5 . .
N1 C4 N4 108.0(6) . .
N1 C4 H4 126.0 . .
N4 C4 H4 126.0 . .
C8 N5 C2 108.6(4) . .
C2 C5 N2 107.3(5) . .
C2 C5 H5 126.3 . .
N2 C5 H5 126.3 . .
N3 C6 C3 111.4(4) . .
N3 C6 H6A 109.3 . .
C3 C6 H6A 109.3 . .
N3 C6 H6B 109.3 . .
C3 C6 H6B 109.3 . .
H6A C6 H6B 108.0 . .
N6 C7 C1 106.2(5) . .
N6 C7 H7 126.9 . .
C1 C7 H7 126.9 . .
N5 C8 N2 109.0(4) . .
N5 C8 H8 125.5 . .
N2 C8 H8 125.5 . .
C10 C9 N1 107.1(6) . .
C10 C9 H9 126.4 . .
N1 C9 H9 126.4 . .
C4 N4 C10 110.1(5) . .
C4 N4 H4A 124.9 . .
C10 N4 H4A 124.9 . .
N4 C10 C9 106.7(6) . .
N4 C10 H10 126.7 . .
C9 C10 H10 126.7 . .
P1 O33 Mo2 125.54(13) . .
P1 O33 Mo8 126.33(13) . .
Mo2 O33 Mo8 89.30(8) . .
P1 O33 Mo11 126.05(13) . .
Mo2 O33 Mo11 88.79(8) . .
Mo8 O33 Mo11 88.90(8) . .
N3 C11 N6 109.5(6) . .
N3 C11 H11 125.3 . .
N6 C11 H11 125.3 . .
C3 C12 N2 111.2(4) . .
C3 C12 H12A 109.4 . .
N2 C12 H12A 109.4 . .
C3 C12 H12B 109.4 . .
N2 C12 H12B 109.4 . .
H12A C12 H12B 108.0 . .
C14 C13 N1 112.9(12) . .
C14 C13 H13A 109.0 . .
N1 C13 H13A 109.0 . .
C14 C13 H13B 109.0 . .
N1 C13 H13B 109.0 . .
H13A C13 H13B 107.8 . .
C13 C14 C14 87.4(12) . 2_557
C13 C14 H14A 114.1 . .
C14 C14 H14A 114.1 2_557 .
C13 C14 H14B 114.1 . .
C14 C14 H14B 114.1 2_557 .
H14A C14 H14B 111.3 . .

loop_
_geom_bond_atom_site_label_1
_geom_bond_atom_site_label_2
_geom_bond_distance
_geom_bond_site_symmetry_2
Mo1 O39 1.675(3) .
Mo1 O15 1.818(3) .
Mo1 O21 1.862(3) .
Mo1 O6 1.974(3) .
Mo1 O5 2.036(3) .
Mo1 O3 2.442(3) .
Mo2 O38 1.677(3) .
Mo2 O31 1.849(3) .
Mo2 O10 1.889(3) .
Mo2 O21 1.940(3) .
Mo2 O25 1.982(3) .
Mo2 O33 2.427(3) .
Mo3 O35 1.677(3) .
Mo3 O23 1.840(3) .
Mo3 O6 1.870(3) .
Mo3 O13 1.965(3) .
Mo3 O32 1.992(3) .
Mo3 O3 2.424(3) .
Mo4 O14 1.684(3) .
Mo4 O5 1.808(3) .
Mo4 O16 1.869(3) .
Mo4 O31 1.967(3) .
Mo4 O20 2.019(3) .
Mo4 O1 2.415(2) .
Mo5 O11 1.680(3) .
Mo5 O8 1.842(3) .
Mo5 O17 1.851(3) .
Mo5 O24 1.985(3) .
Mo5 O29 1.994(3) .
Mo5 O2 2.450(2) .
Mo6 O12 1.682(3) .
Mo6 O19 1.834(3) .
Mo6 O28 1.852(3) .
Mo6 O16 1.989(3) .
Mo6 O23 1.998(3) .
Mo6 O1 2.438(3) .
Mo7 O34 1.670(3) .
Mo7 O24 1.829(3) .
Mo7 O32 1.875(3) .
Mo7 O7 1.976(3) .
Mo7 O15 2.021(3) .
Mo7 O3 2.451(2) .
Mo8 O27 1.672(3) .
Mo8 O22 1.847(3) .
Mo8 O9 1.858(3) .
Mo8 O10 1.960(3) .
Mo8 O4 2.005(3) .
Mo8 O33 2.429(2) .
Mo9 O37 1.669(3) .
Mo9 O29 1.854(3) .
Mo9 O13 1.855(3) .
Mo9 O26 1.980(3) .
Mo9 O19 2.016(3) .
Mo9 O2 2.436(3) .
Mo10 O40 1.684(3) .
Mo10 O4 1.819(3) .
Mo10 O20 1.835(3) .
Mo10 O30 1.998(3) .
Mo10 O28 2.021(3) .
Mo10 O1 2.449(2) .
Mo11 O18 1.676(3) .
Mo11 O7 1.832(3) .
Mo11 O25 1.856(3) .
Mo11 O8 2.000(3) .
Mo11 O22 2.003(3) .
Mo11 O33 2.443(2) .
Mo12 O36 1.683(3) .
Mo12 O30 1.844(3) .
Mo12 O26 1.867(3) .
Mo12 O9 1.957(3) .
Mo12 O17 1.994(3) .
Mo12 O2 2.419(2) .
P1 O3 1.529(2) .
P1 O2 1.534(2) .
P1 O33 1.534(3) .
P1 O1 1.538(2) .
N2 C8 1.323(6) .
N2 C5 1.365(7) .
N2 C12 1.479(6) .
N1 C4 1.288(7) .
N1 C9 1.361(7) .
N1 C13 1.457(8) .
N3 C11 1.265(7) .
N3 C1 1.366(6) .
N3 C6 1.491(6) .
C1 C7 1.352(7) .
C1 H1 0.9300 .
C2 C5 1.330(8) .
C2 N5 1.358(6) .
C2 H2 0.9300 .
C3 C12 1.479(7) .
C3 C6 1.527(7) .
C3 H3A 0.9700 .
C3 H3B 0.9700 .
N6 C11 1.303(8) .
N6 C7 1.346(8) .
N6 H6 0.8600 .
C4 N4 1.311(8) .
C4 H4 0.9300 .
N5 C8 1.307(6) .
C5 H5 0.9300 .
C6 H6A 0.9700 .
C6 H6B 0.9700 .
C7 H7 0.9300 .
C8 H8 0.9300 .
C9 C10 1.325(8) .
C9 H9 0.9300 .
N4 C10 1.312(8) .
N4 H4A 0.8600 .
C10 H10 0.9300 .
C11 H11 0.9300 .
C12 H12A 0.9700 .
C12 H12B 0.9700 .
C13 C14 1.245(13) .
C13 H13A 0.9700 .
C13 H13B 0.9700 .
C14 C14 1.73(2) 2_557
C14 H14A 0.9700 .
C14 H14B 0.9700 .

loop_
_geom_hbond_atom_site_label_D
_geom_hbond_atom_site_label_H
_geom_hbond_atom_site_label_A
_geom_hbond_distance_DH
_geom_hbond_distance_HA
_geom_hbond_distance_DA
_geom_hbond_angle_DHA
_geom_hbond_site_symmetry_A
N4 H4A O12 0.86 2.51 3.040(6) 120.6 1_445
N4 H4A O40 0.86 2.50 3.068(6) 124.5 2_666
N6 H6 O28 0.86 2.41 3.182(6) 149.2 1_455
N6 H6 O30 0.86 2.32 3.066(6) 144.6 1_455
